data_7121753
loop_
_publ_author_name
'Teng, Qiaoqiao'
'Wu, Wenqin'
'Duong, Hung A.'
'Huynh, Han Vinh'

_publ_section_title
;
 Ring-expanded N-heterocyclic carbenes as ligands in iron-catalysed
 cross-coupling reactions of arylmagnesium reagents and aryl chlorides.
;
_journal_issue 47
_journal_name_full 'Chemical communications (Cambridge, England)'
_journal_page_first 6044
_journal_page_last 6047
_journal_paper_doi 10.1039/c8cc01808a
_journal_volume 54
_journal_year 2018
_chemical_formula_sum 'C23 H31 B F4 N2'
_chemical_formula_weight 422.31
_space_group_crystal_system monoclinic
_space_group_IT_number 14
_space_group_name_Hall '-P 2ybc'
_space_group_name_H-M_alt 'P 1 21/c 1'
_symmetry_space_group_name_Hall '-P 2ybc'
_symmetry_space_group_name_H-M 'P 1 21/c 1'
_atom_sites_solution_hydrogens geom
_audit_creation_method SHELXL-2014/7
_audit_update_record
;
2017-11-08 deposited with the CCDC.
2018-05-25 downloaded from the CCDC.
;
_cell_angle_alpha 90
_cell_angle_beta 90.915(2)
_cell_angle_gamma 90
_cell_formula_units_Z 4
_cell_length_a 15.5061(6)
_cell_length_b 15.3089(8)
_cell_length_c 9.2595(4)
_cell_measurement_reflns_used 7043
_cell_measurement_temperature 100(2)
_cell_measurement_theta_max 29.40
_cell_measurement_theta_min 2.57
_cell_volume 2197.75(17)
_computing_cell_refinement 'APEX3 v2016.1-0 (Bruker AXS)'
_computing_data_collection 'APEX3 (Bruker AXS)'
_computing_data_reduction 'SAINT V8.32B (Bruker AXS Inc., 2014)'
_computing_molecular_graphics 'Bruker SHELXTL'
_computing_publication_material 'Bruker SHELXTL'
_computing_structure_refinement 'SHELXL--2014 (Sheldrick 2014)'
_computing_structure_solution 'SHELXT--(Sheldrick 2015)'
_diffrn_ambient_temperature 100(2)
_diffrn_measured_fraction_theta_full 0.999
_diffrn_measured_fraction_theta_max 0.999
_diffrn_measurement_device_type 'Bruker D8 venture'
_diffrn_measurement_method '\f and \w scans'
_diffrn_radiation_type MoK\a
_diffrn_radiation_wavelength 0.71073
_diffrn_reflns_av_R_equivalents 0.0614
_diffrn_reflns_av_unetI/netI 0.0496
_diffrn_reflns_Laue_measured_fraction_full 0.999
_diffrn_reflns_Laue_measured_fraction_max 0.999
_diffrn_reflns_limit_h_max 20
_diffrn_reflns_limit_h_min -20
_diffrn_reflns_limit_k_max 17
_diffrn_reflns_limit_k_min -20
_diffrn_reflns_limit_l_max 12
_diffrn_reflns_limit_l_min -12
_diffrn_reflns_number 26959
_diffrn_reflns_point_group_measured_fraction_full 0.999
_diffrn_reflns_point_group_measured_fraction_max 0.999
_diffrn_reflns_theta_full 25.242
_diffrn_reflns_theta_max 28.282
_diffrn_reflns_theta_min 2.571
_exptl_absorpt_coefficient_mu 0.097
_exptl_absorpt_correction_T_max 0.7459
_exptl_absorpt_correction_T_min 0.6669
_exptl_absorpt_correction_type multi-scan
_exptl_absorpt_process_details 'Sadabs, (Sheldrick 2012)'
_exptl_crystal_colour Colourless
_exptl_crystal_density_diffrn 1.276
_exptl_crystal_density_meas ?
_exptl_crystal_density_method 'Not Measured'
_exptl_crystal_description Block
_exptl_crystal_F_000 896
_exptl_crystal_size_max 0.342
_exptl_crystal_size_mid 0.213
_exptl_crystal_size_min 0.190
_refine_diff_density_max 0.351
_refine_diff_density_min -0.281
_refine_diff_density_rms 0.059
_refine_ls_extinction_method none
_refine_ls_goodness_of_fit_ref 1.064
_refine_ls_hydrogen_treatment constr
_refine_ls_matrix_type full
_refine_ls_number_parameters 277
_refine_ls_number_reflns 5455
_refine_ls_number_restraints 0
_refine_ls_restrained_S_all 1.064
_refine_ls_R_factor_all 0.0829
_refine_ls_R_factor_gt 0.0556
_refine_ls_shift/su_max 0.000
_refine_ls_shift/su_mean 0.000
_refine_ls_structure_factor_coef Fsqd
_refine_ls_weighting_details 'w=1/[\s^2^(Fo^2^)+(0.0548P)^2^+1.5550P] where P=(Fo^2^+2Fc^2^)/3'
_refine_ls_weighting_scheme calc
_refine_ls_wR_factor_gt 0.1259
_refine_ls_wR_factor_ref 0.1375
_reflns_Friedel_coverage 0.000
_reflns_number_gt 4071
_reflns_number_total 5455
_reflns_threshold_expression 'I > 2\s(I)'
_cod_data_source_file c8cc01808a2.cif
_cod_data_source_block H262
_cod_depositor_comments
;
The following automatic conversions were performed:

'_exptl_absorpt_correction_type' value 'Multi-scan' changed to
'multi-scan' according to
/home/data/users/saulius/crontab/automatic-downloads/rss-feeds/RSC/lib/dictionaries/cif_core.dic
dictionary named 'cif_core.dic' version 2.4.2 from 2011-04-26.

'_exptl_crystal_density_meas' value 'Not Measured' was changed to '?'
- the value is perceived as not measured.

Automatic conversion script
Id: cif_fix_values 4973 2017-02-22 13:04:09Z antanas 

 Adding full bibliography for 7121752--7121754.cif.
;
_cod_database_code 7121753
_shelx_shelxl_version_number 2014/7
_shelx_space_group_comment
; 
The symmetry employed for this shelxl refinement is uniquely defined 
by the following loop, which should always be used as a source of 
symmetry information in preference to the above space-group names. 
They are only intended as comments. 
;
_shelx_estimated_absorpt_t_min 0.967
_shelx_estimated_absorpt_t_max 0.982
_computing_bruker_data_scaling 'SADABS V2012/1 (Bruker AXS Inc.)'

loop_
_space_group_symop_operation_xyz
'x, y, z'
'-x, y+1/2, -z+1/2'
'-x, -y, -z'
'x, -y-1/2, z-1/2'

loop_
_atom_site_label
_atom_site_type_symbol
_atom_site_fract_x
_atom_site_fract_y
_atom_site_fract_z
_atom_site_U_iso_or_equiv
_atom_site_adp_type
_atom_site_occupancy
_atom_site_site_symmetry_order
_atom_site_calc_flag
_atom_site_refinement_flags_posn
_atom_site_refinement_flags_adp
N1 N 0.33543(8) 0.56768(9) 0.07383(15) 0.0105(3) Uani 1 1 d . .
N2 N 0.18403(8) 0.58113(9) 0.07276(15) 0.0109(3) Uani 1 1 d . .
C1 C 0.26231(10) 0.59926(11) 0.12173(17) 0.0103(3) Uani 1 1 d . .
H1 H 0.2664 0.6394 0.1998 0.012 Uiso 1 1 calc R U
C2 C 0.34439(11) 0.49053(12) -0.02316(19) 0.0145(3) Uani 1 1 d . .
H2A H 0.4016 0.4634 -0.0063 0.017 Uiso 1 1 calc R U
H2B H 0.3413 0.5102 -0.1250 0.017 Uiso 1 1 calc R U
C3 C 0.27451(11) 0.42266(12) 0.00167(19) 0.0152(4) Uani 1 1 d . .
H3A H 0.2636 0.4185 0.1065 0.018 Uiso 1 1 calc R U
H3B H 0.2954 0.3650 -0.0311 0.018 Uiso 1 1 calc R U
C4 C 0.18966(11) 0.44391(12) -0.07768(19) 0.0152(4) Uani 1 1 d . .
H4A H 0.1936 0.4252 -0.1797 0.018 Uiso 1 1 calc R U
H4B H 0.1421 0.4108 -0.0330 0.018 Uiso 1 1 calc R U
C5 C 0.16940(11) 0.54102(12) -0.07221(18) 0.0142(4) Uani 1 1 d . .
H5A H 0.2057 0.5717 -0.1431 0.017 Uiso 1 1 calc R U
H5B H 0.1084 0.5499 -0.1016 0.017 Uiso 1 1 calc R U
C6 C 0.41448(10) 0.61203(11) 0.11752(18) 0.0118(3) Uani 1 1 d . .
C7 C 0.43470(11) 0.69063(12) 0.04938(18) 0.0142(3) Uani 1 1 d . .
C8 C 0.50988(11) 0.73331(12) 0.09441(19) 0.0159(4) Uani 1 1 d . .
H8 H 0.5248 0.7871 0.0502 0.019 Uiso 1 1 calc R U
C9 C 0.56359(11) 0.69949(12) 0.20184(19) 0.0160(4) Uani 1 1 d . .
C10 C 0.54243(11) 0.61955(12) 0.26414(19) 0.0147(4) Uani 1 1 d . .
H10 H 0.5795 0.5955 0.3365 0.018 Uiso 1 1 calc R U
C11 C 0.46819(10) 0.57402(11) 0.22285(18) 0.0130(3) Uani 1 1 d . .
C12 C 0.37860(12) 0.72992(13) -0.0688(2) 0.0211(4) Uani 1 1 d . .
H12A H 0.4148 0.7624 -0.1361 0.032 Uiso 1 1 calc R U
H12B H 0.3366 0.7697 -0.0260 0.032 Uiso 1 1 calc R U
H12C H 0.3481 0.6832 -0.1209 0.032 Uiso 1 1 calc R U
C13 C 0.64239(12) 0.74908(13) 0.2537(2) 0.0226(4) Uani 1 1 d . .
H13A H 0.6676 0.7805 0.1723 0.034 Uiso 1 1 calc R U
H13B H 0.6848 0.7080 0.2940 0.034 Uiso 1 1 calc R U
H13C H 0.6258 0.7910 0.3283 0.034 Uiso 1 1 calc R U
C14 C 0.44880(12) 0.48680(12) 0.2909(2) 0.0190(4) Uani 1 1 d . .
H14A H 0.4654 0.4398 0.2250 0.028 Uiso 1 1 calc R U
H14B H 0.3869 0.4828 0.3099 0.028 Uiso 1 1 calc R U
H14C H 0.4815 0.4812 0.3819 0.028 Uiso 1 1 calc R U
C15 C 0.11041(10) 0.61853(11) 0.14613(18) 0.0118(3) Uani 1 1 d . .
C16 C 0.08987(11) 0.70613(12) 0.1201(2) 0.0155(4) Uani 1 1 d . .
C17 C 0.01726(11) 0.74000(12) 0.1868(2) 0.0203(4) Uani 1 1 d . .
H17 H 0.0020 0.7993 0.1705 0.024 Uiso 1 1 calc R U
C18 C -0.03348(11) 0.68932(13) 0.2765(2) 0.0192(4) Uani 1 1 d . .
C19 C -0.01056(11) 0.60274(12) 0.30017(19) 0.0169(4) Uani 1 1 d . .
H19 H -0.0449 0.5679 0.3617 0.020 Uiso 1 1 calc R U
C20 C 0.06141(10) 0.56562(11) 0.23615(18) 0.0134(3) Uani 1 1 d . .
C21 C 0.14450(12) 0.76322(13) 0.0255(2) 0.0224(4) Uani 1 1 d . .
H21A H 0.1579 0.7319 -0.0636 0.034 Uiso 1 1 calc R U
H21B H 0.1983 0.7780 0.0770 0.034 Uiso 1 1 calc R U
H21C H 0.1129 0.8169 0.0018 0.034 Uiso 1 1 calc R U
C22 C -0.11212(12) 0.72778(15) 0.3474(2) 0.0276(5) Uani 1 1 d . .
H22A H -0.1457 0.7612 0.2759 0.041 Uiso 1 1 calc R U
H22B H -0.0938 0.7665 0.4264 0.041 Uiso 1 1 calc R U
H22C H -0.1478 0.6806 0.3858 0.041 Uiso 1 1 calc R U
C23 C 0.08332(12) 0.47146(12) 0.2635(2) 0.0187(4) Uani 1 1 d . .
H23A H 0.0650 0.4363 0.1800 0.028 Uiso 1 1 calc R U
H23B H 0.0535 0.4512 0.3497 0.028 Uiso 1 1 calc R U
H23C H 0.1458 0.4655 0.2785 0.028 Uiso 1 1 calc R U
B1 B 0.25521(13) 0.52291(14) 0.5475(2) 0.0177(4) Uani 1 1 d . .
F1 F 0.26094(7) 0.56284(8) 0.41365(12) 0.0274(3) Uani 1 1 d . .
F2 F 0.30657(9) 0.56463(11) 0.64686(14) 0.0430(4) Uani 1 1 d . .
F3 F 0.27831(9) 0.43537(9) 0.53591(18) 0.0467(4) Uani 1 1 d . .
F4 F 0.16834(7) 0.52649(8) 0.59134(12) 0.0280(3) Uani 1 1 d . .

loop_
_atom_site_aniso_label
_atom_site_aniso_U_11
_atom_site_aniso_U_22
_atom_site_aniso_U_33
_atom_site_aniso_U_23
_atom_site_aniso_U_13
_atom_site_aniso_U_12
N1 0.0104(6) 0.0113(7) 0.0099(6) -0.0015(5) 0.0001(5) 0.0005(5)
N2 0.0106(6) 0.0113(7) 0.0107(7) -0.0006(5) 0.0001(5) 0.0011(5)
C1 0.0135(7) 0.0092(8) 0.0083(7) 0.0018(6) 0.0007(6) -0.0007(6)
C2 0.0145(8) 0.0152(9) 0.0136(8) -0.0048(7) -0.0005(6) 0.0026(7)
C3 0.0175(8) 0.0121(8) 0.0160(9) -0.0035(7) -0.0020(7) 0.0014(7)
C4 0.0152(8) 0.0164(9) 0.0139(8) -0.0032(7) -0.0009(6) -0.0031(7)
C5 0.0144(8) 0.0173(9) 0.0108(8) -0.0020(7) -0.0034(6) 0.0008(7)
C6 0.0092(7) 0.0146(8) 0.0117(8) -0.0039(6) 0.0021(6) -0.0003(6)
C7 0.0120(8) 0.0174(9) 0.0134(8) -0.0011(7) 0.0033(6) 0.0010(6)
C8 0.0134(8) 0.0149(9) 0.0195(9) -0.0011(7) 0.0048(7) -0.0017(7)
C9 0.0101(7) 0.0188(9) 0.0192(9) -0.0085(7) 0.0025(6) -0.0009(7)
C10 0.0120(8) 0.0181(9) 0.0139(8) -0.0063(7) -0.0011(6) 0.0033(7)
C11 0.0130(8) 0.0145(8) 0.0116(8) -0.0032(6) 0.0023(6) 0.0025(6)
C12 0.0162(9) 0.0258(10) 0.0214(9) 0.0101(8) -0.0005(7) -0.0036(7)
C13 0.0161(9) 0.0224(10) 0.0294(10) -0.0100(8) -0.0012(8) -0.0037(7)
C14 0.0189(9) 0.0181(9) 0.0199(9) 0.0020(7) -0.0031(7) 0.0010(7)
C15 0.0085(7) 0.0135(8) 0.0135(8) -0.0024(6) -0.0012(6) 0.0000(6)
C16 0.0125(8) 0.0143(9) 0.0197(9) 0.0005(7) -0.0024(7) 0.0010(7)
C17 0.0156(8) 0.0137(9) 0.0315(11) -0.0030(8) -0.0026(7) 0.0025(7)
C18 0.0096(8) 0.0233(10) 0.0246(10) -0.0094(8) -0.0003(7) 0.0004(7)
C19 0.0122(8) 0.0217(9) 0.0169(9) -0.0041(7) 0.0019(6) -0.0050(7)
C20 0.0125(8) 0.0138(8) 0.0140(8) -0.0014(7) -0.0019(6) -0.0024(6)
C21 0.0197(9) 0.0160(9) 0.0315(11) 0.0080(8) 0.0014(8) 0.0014(7)
C22 0.0130(9) 0.0317(12) 0.0381(12) -0.0135(9) 0.0047(8) 0.0030(8)
C23 0.0220(9) 0.0148(9) 0.0195(9) 0.0020(7) 0.0046(7) -0.0026(7)
B1 0.0195(10) 0.0218(11) 0.0120(9) 0.0075(8) 0.0018(7) 0.0034(8)
F1 0.0274(6) 0.0390(7) 0.0158(5) 0.0098(5) 0.0032(4) 0.0020(5)
F2 0.0369(7) 0.0693(10) 0.0227(7) 0.0062(7) -0.0057(5) -0.0223(7)
F3 0.0406(8) 0.0299(8) 0.0696(10) 0.0142(7) 0.0022(7) 0.0086(6)
F4 0.0232(6) 0.0363(7) 0.0246(6) 0.0062(5) 0.0055(5) -0.0054(5)

loop_
_atom_type_symbol
_atom_type_description
_atom_type_scat_dispersion_real
_atom_type_scat_dispersion_imag
_atom_type_scat_source
C C 0.0033 0.0016 'International Tables Vol C Tables 4.2.6.8 and 6.1.1.4'
H H 0.0000 0.0000 'International Tables Vol C Tables 4.2.6.8 and 6.1.1.4'
B B 0.0013 0.0007 'International Tables Vol C Tables 4.2.6.8 and 6.1.1.4'
N N 0.0061 0.0033 'International Tables Vol C Tables 4.2.6.8 and 6.1.1.4'
F F 0.0171 0.0103 'International Tables Vol C Tables 4.2.6.8 and 6.1.1.4'

loop_
_geom_angle_atom_site_label_1
_geom_angle_atom_site_label_2
_geom_angle_atom_site_label_3
_geom_angle
C1 N1 C6 117.51(14)
C1 N1 C2 125.65(14)
C6 N1 C2 116.83(13)
C1 N2 C15 118.78(14)
C1 N2 C5 121.50(14)
C15 N2 C5 118.26(13)
N1 C1 N2 126.88(16)
N1 C1 H1 116.6
N2 C1 H1 116.6
N1 C2 C3 112.11(13)
N1 C2 H2A 109.2
C3 C2 H2A 109.2
N1 C2 H2B 109.2
C3 C2 H2B 109.2
H2A C2 H2B 107.9
C2 C3 C4 113.01(15)
C2 C3 H3A 109.0
C4 C3 H3A 109.0
C2 C3 H3B 109.0
C4 C3 H3B 109.0
H3A C3 H3B 107.8
C5 C4 C3 111.59(14)
C5 C4 H4A 109.3
C3 C4 H4A 109.3
C5 C4 H4B 109.3
C3 C4 H4B 109.3
H4A C4 H4B 108.0
N2 C5 C4 113.84(14)
N2 C5 H5A 108.8
C4 C5 H5A 108.8
N2 C5 H5B 108.8
C4 C5 H5B 108.8
H5A C5 H5B 107.7
C7 C6 C11 122.53(15)
C7 C6 N1 118.12(15)
C11 C6 N1 119.33(15)
C8 C7 C6 117.47(16)
C8 C7 C12 119.91(16)
C6 C7 C12 122.61(15)
C9 C8 C7 121.94(17)
C9 C8 H8 119.0
C7 C8 H8 119.0
C8 C9 C10 118.80(16)
C8 C9 C13 120.90(17)
C10 C9 C13 120.28(17)
C11 C10 C9 121.61(16)
C11 C10 H10 119.2
C9 C10 H10 119.2
C10 C11 C6 117.58(16)
C10 C11 C14 119.82(15)
C6 C11 C14 122.60(15)
C7 C12 H12A 109.5
C7 C12 H12B 109.5
H12A C12 H12B 109.5
C7 C12 H12C 109.5
H12A C12 H12C 109.5
H12B C12 H12C 109.5
C9 C13 H13A 109.5
C9 C13 H13B 109.5
H13A C13 H13B 109.5
C9 C13 H13C 109.5
H13A C13 H13C 109.5
H13B C13 H13C 109.5
C11 C14 H14A 109.5
C11 C14 H14B 109.5
H14A C14 H14B 109.5
C11 C14 H14C 109.5
H14A C14 H14C 109.5
H14B C14 H14C 109.5
C20 C15 C16 122.34(15)
C20 C15 N2 119.27(15)
C16 C15 N2 118.36(15)
C17 C16 C15 117.64(16)
C17 C16 C21 120.50(16)
C15 C16 C21 121.86(16)
C18 C17 C16 121.77(17)
C18 C17 H17 119.1
C16 C17 H17 119.1
C19 C18 C17 118.76(16)
C19 C18 C22 120.59(18)
C17 C18 C22 120.65(18)
C18 C19 C20 121.80(17)
C18 C19 H19 119.1
C20 C19 H19 119.1
C19 C20 C15 117.69(16)
C19 C20 C23 120.04(16)
C15 C20 C23 122.27(15)
C16 C21 H21A 109.5
C16 C21 H21B 109.5
H21A C21 H21B 109.5
C16 C21 H21C 109.5
H21A C21 H21C 109.5
H21B C21 H21C 109.5
C18 C22 H22A 109.5
C18 C22 H22B 109.5
H22A C22 H22B 109.5
C18 C22 H22C 109.5
H22A C22 H22C 109.5
H22B C22 H22C 109.5
C20 C23 H23A 109.5
C20 C23 H23B 109.5
H23A C23 H23B 109.5
C20 C23 H23C 109.5
H23A C23 H23C 109.5
H23B C23 H23C 109.5
F2 B1 F1 110.56(17)
F2 B1 F3 110.73(17)
F1 B1 F3 109.61(17)
F2 B1 F4 109.64(16)
F1 B1 F4 108.34(15)
F3 B1 F4 107.88(16)

loop_
_geom_bond_atom_site_label_1
_geom_bond_atom_site_label_2
_geom_bond_distance
N1 C1 1.316(2)
N1 C6 1.453(2)
N1 C2 1.491(2)
N2 C1 1.319(2)
N2 C15 1.455(2)
N2 C5 1.490(2)
C1 H1 0.9500
C2 C3 1.521(2)
C2 H2A 0.9900
C2 H2B 0.9900
C3 C4 1.532(2)
C3 H3A 0.9900
C3 H3B 0.9900
C4 C5 1.521(2)
C4 H4A 0.9900
C4 H4B 0.9900
C5 H5A 0.9900
C5 H5B 0.9900
C6 C7 1.397(2)
C6 C11 1.399(2)
C7 C8 1.394(2)
C7 C12 1.512(2)
C8 C9 1.387(3)
C8 H8 0.9500
C9 C10 1.394(3)
C9 C13 1.510(2)
C10 C11 1.394(2)
C10 H10 0.9500
C11 C14 1.509(2)
C12 H12A 0.9800
C12 H12B 0.9800
C12 H12C 0.9800
C13 H13A 0.9800
C13 H13B 0.9800
C13 H13C 0.9800
C14 H14A 0.9800
C14 H14B 0.9800
C14 H14C 0.9800
C15 C20 1.396(2)
C15 C16 1.398(2)
C16 C17 1.393(2)
C16 C21 1.507(3)
C17 C18 1.390(3)
C17 H17 0.9500
C18 C19 1.389(3)
C18 C22 1.513(2)
C19 C20 1.393(2)
C19 H19 0.9500
C20 C23 1.501(2)
C21 H21A 0.9800
C21 H21B 0.9800
C21 H21C 0.9800
C22 H22A 0.9800
C22 H22B 0.9800
C22 H22C 0.9800
C23 H23A 0.9800
C23 H23B 0.9800
C23 H23C 0.9800
B1 F2 1.366(3)
B1 F1 1.386(2)
B1 F3 1.392(3)
B1 F4 1.414(2)

loop_
_geom_torsion_atom_site_label_1
_geom_torsion_atom_site_label_2
_geom_torsion_atom_site_label_3
_geom_torsion_atom_site_label_4
_geom_torsion
C6 N1 C1 N2 164.85(16)
C2 N1 C1 N2 -14.4(3)
C15 N2 C1 N1 176.13(16)
C5 N2 C1 N1 -17.9(3)
C1 N1 C2 C3 -31.9(2)
C6 N1 C2 C3 148.76(14)
N1 C2 C3 C4 82.32(18)
C2 C3 C4 C5 -39.7(2)
C1 N2 C5 C4 76.4(2)
C15 N2 C5 C4 -117.58(16)
C3 C4 C5 N2 -44.11(19)
C1 N1 C6 C7 -76.6(2)
C2 N1 C6 C7 102.75(18)
C1 N1 C6 C11 104.84(18)
C2 N1 C6 C11 -75.80(19)
C11 C6 C7 C8 -2.7(2)
N1 C6 C7 C8 178.77(14)
C11 C6 C7 C12 177.41(16)
N1 C6 C7 C12 -1.1(2)
C6 C7 C8 C9 0.5(3)
C12 C7 C8 C9 -179.62(16)
C7 C8 C9 C10 1.4(3)
C7 C8 C9 C13 -177.05(16)
C8 C9 C10 C11 -1.2(3)
C13 C9 C10 C11 177.28(16)
C9 C10 C11 C6 -0.9(2)
C9 C10 C11 C14 178.69(16)
C7 C6 C11 C10 2.9(2)
N1 C6 C11 C10 -178.59(14)
C7 C6 C11 C14 -176.67(16)
N1 C6 C11 C14 1.8(2)
C1 N2 C15 C20 -104.26(19)
C5 N2 C15 C20 89.32(19)
C1 N2 C15 C16 77.6(2)
C5 N2 C15 C16 -88.80(19)
C20 C15 C16 C17 -0.5(3)
N2 C15 C16 C17 177.58(15)
C20 C15 C16 C21 178.48(17)
N2 C15 C16 C21 -3.5(2)
C15 C16 C17 C18 0.1(3)
C21 C16 C17 C18 -178.88(18)
C16 C17 C18 C19 0.3(3)
C16 C17 C18 C22 -179.89(17)
C17 C18 C19 C20 -0.3(3)
C22 C18 C19 C20 179.90(17)
C18 C19 C20 C15 -0.1(3)
C18 C19 C20 C23 -179.35(17)
C16 C15 C20 C19 0.5(3)
N2 C15 C20 C19 -177.56(15)
C16 C15 C20 C23 179.71(16)
N2 C15 C20 C23 1.7(2)
